data_7151835
loop_
_publ_author_name
'Dhara, Kalyan'
'Paladhi, Sushovan'
'Midya, Ganesh Chandra'
'Dash, Jyotirmayee'

_publ_section_title
;
 Synthesis of spirocyclic thiazolidinediones using ring-closing
 metathesis and one-pot sequential ring-closing/cross metathesis.
;
_journal_issue 10
_journal_name_full 'Organic &amp; biomolecular chemistry'
_journal_page_first 3801
_journal_page_last 3807
_journal_paper_doi 10.1039/c0ob01248c
_journal_volume 9
_journal_year 2011
_chemical_formula_sum 'C12.67 H12 N O2 S'
_chemical_formula_weight 242.29
_chemical_name_systematic
;
?
;
_space_group_IT_number 14
_symmetry_space_group_name_Hall '-P 2yn'
_symmetry_space_group_name_H-M 'P 1 21/n 1'
_atom_sites_solution_hydrogens geom
_atom_sites_solution_primary direct
_atom_sites_solution_secondary difmap
_audit_creation_method SHELXL-97
_cell_angle_alpha 90.00
_cell_angle_beta 94.971(7)
_cell_angle_gamma 90.00
_cell_formula_units_Z 3
_cell_length_a 6.1705(7)
_cell_length_b 7.7879(8)
_cell_length_c 18.703(3)
_cell_measurement_temperature 296(2)
_cell_volume 895.4(2)
_computing_structure_refinement 'SHELXL-97 (Sheldrick, 1997)'
_computing_structure_solution 'SHELXS-97 (Sheldrick, 1990)'
_diffrn_ambient_temperature 296(2)
_diffrn_measured_fraction_theta_full 0.997
_diffrn_measured_fraction_theta_max 0.997
_diffrn_radiation_monochromator graphite
_diffrn_radiation_source 'fine-focus sealed tube'
_diffrn_radiation_type MoK\a
_diffrn_radiation_wavelength 0.71073
_diffrn_reflns_av_R_equivalents 0.0648
_diffrn_reflns_av_sigmaI/netI 0.0511
_diffrn_reflns_limit_h_max 6
_diffrn_reflns_limit_h_min -6
_diffrn_reflns_limit_k_max 8
_diffrn_reflns_limit_k_min -8
_diffrn_reflns_limit_l_max 20
_diffrn_reflns_limit_l_min -20
_diffrn_reflns_number 6657
_diffrn_reflns_theta_full 22.62
_diffrn_reflns_theta_max 22.62
_diffrn_reflns_theta_min 2.19
_exptl_absorpt_coefficient_mu 0.258
_exptl_crystal_density_diffrn 1.348
_exptl_crystal_density_method 'not measured'
_exptl_crystal_F_000 381
_refine_diff_density_max 0.194
_refine_diff_density_min -0.230
_refine_diff_density_rms 0.054
_refine_ls_extinction_method none
_refine_ls_goodness_of_fit_ref 1.044
_refine_ls_hydrogen_treatment mixed
_refine_ls_matrix_type full
_refine_ls_number_parameters 118
_refine_ls_number_reflns 1192
_refine_ls_number_restraints 0
_refine_ls_restrained_S_all 1.044
_refine_ls_R_factor_all 0.0565
_refine_ls_R_factor_gt 0.0390
_refine_ls_shift/su_max 0.001
_refine_ls_shift/su_mean 0.000
_refine_ls_structure_factor_coef Fsqd
_refine_ls_weighting_details 'calc w=1/[\s^2^(Fo^2^)+(0.0672P)^2^+0.0000P] where P=(Fo^2^+2Fc^2^)/3'
_refine_ls_weighting_scheme calc
_refine_ls_wR_factor_gt 0.1030
_refine_ls_wR_factor_ref 0.1138
_reflns_number_gt 927
_reflns_number_total 1192
_reflns_threshold_expression >2sigma(I)
_cod_data_source_file c0ob01248c.txt
_cod_data_source_block jd_kd_52l_01
_cod_original_cell_volume 895.38(18)
_cod_database_code 7151835

loop_
_symmetry_equiv_pos_as_xyz
'x, y, z'
'-x+1/2, y+1/2, -z+1/2'
'-x, -y, -z'
'x-1/2, -y-1/2, z-1/2'

loop_
_atom_site_label
_atom_site_type_symbol
_atom_site_fract_x
_atom_site_fract_y
_atom_site_fract_z
_atom_site_U_iso_or_equiv
_atom_site_adp_type
_atom_site_occupancy
_atom_site_symmetry_multiplicity
_atom_site_calc_flag
_atom_site_refinement_flags
_atom_site_disorder_assembly
_atom_site_disorder_group
S1 S 0.86311(12) -0.07398(9) 0.61514(4) 0.0443(3) Uani 1 1 d . . .
O1 O 0.7160(3) -0.0456(3) 0.47921(12) 0.0443(6) Uani 1 1 d . . .
O2 O 0.9235(3) 0.4169(3) 0.61544(12) 0.0566(7) Uani 1 1 d . . .
N1 N 0.7881(3) 0.2051(3) 0.54144(12) 0.0307(6) Uani 1 1 d . . .
C1 C 1.1735(6) 0.1004(4) 0.76700(19) 0.0575(10) Uani 1 1 d . . .
H1 H 1.2953 0.0764 0.7983 0.069 Uiso 1 1 calc R . .
C2 C 1.1823(4) 0.1278(4) 0.68887(17) 0.0495(9) Uani 1 1 d . . .
H2A H 1.2612 0.0359 0.6676 0.059 Uiso 1 1 calc R . .
H2B H 1.2506 0.2366 0.6793 0.059 Uiso 1 1 calc R . .
C3 C 0.9386(4) 0.1274(4) 0.66008(16) 0.0376(8) Uani 1 1 d . . .
C4 C 0.8852(4) 0.2661(4) 0.60460(16) 0.0369(8) Uani 1 1 d . . .
C5 C 0.7085(4) 0.3222(4) 0.48274(16) 0.0384(8) Uani 1 1 d . . .
H5A H 0.6752 0.2564 0.4391 0.046 Uiso 1 1 calc R . .
H5B H 0.8220 0.4039 0.4741 0.046 Uiso 1 1 calc R . .
C6 C 0.5103(4) 0.4169(3) 0.50052(16) 0.0360(7) Uani 1 1 d . . .
H6 H 0.3927 0.3524 0.5133 0.043 Uiso 1 1 calc R . .
C7 C 0.8130(5) 0.1538(4) 0.72715(17) 0.0508(9) Uani 1 1 d . . .
H7A H 0.7621 0.2712 0.7301 0.061 Uiso 1 1 calc R . .
H7B H 0.6895 0.0767 0.7267 0.061 Uiso 1 1 calc R . .
C8 C 0.9766(6) 0.1136(4) 0.78743(19) 0.0589(10) Uani 1 1 d . . .
H8 H 0.9432 0.0993 0.8346 0.071 Uiso 1 1 calc R . .
C9 C 0.7757(4) 0.0278(4) 0.53399(17) 0.0341(7) Uani 1 1 d . . .

loop_
_atom_site_aniso_label
_atom_site_aniso_U_11
_atom_site_aniso_U_22
_atom_site_aniso_U_33
_atom_site_aniso_U_23
_atom_site_aniso_U_13
_atom_site_aniso_U_12
S1 0.0537(5) 0.0289(5) 0.0502(6) 0.0090(4) 0.0036(4) 0.0004(3)
O1 0.0498(12) 0.0392(13) 0.0440(14) -0.0089(11) 0.0054(10) -0.0061(10)
O2 0.0719(14) 0.0332(15) 0.0601(17) -0.0025(11) -0.0208(12) -0.0072(11)
N1 0.0354(12) 0.0215(13) 0.0342(15) 0.0010(10) -0.0028(11) 0.0031(10)
C1 0.058(2) 0.064(2) 0.046(2) 0.0031(17) -0.0201(18) 0.0071(17)
C2 0.0398(17) 0.053(2) 0.054(2) 0.0054(17) -0.0072(16) 0.0050(15)
C3 0.0364(15) 0.0352(18) 0.0403(19) 0.0050(14) -0.0017(14) 0.0051(13)
C4 0.0350(16) 0.031(2) 0.044(2) 0.0005(15) -0.0024(14) 0.0000(13)
C5 0.0469(16) 0.0300(17) 0.0370(19) 0.0028(14) -0.0031(14) 0.0045(14)
C6 0.0364(15) 0.0284(15) 0.0422(18) 0.0033(14) -0.0020(13) -0.0025(13)
C7 0.0541(19) 0.049(2) 0.050(2) 0.0043(16) 0.0075(17) 0.0113(16)
C8 0.075(3) 0.063(2) 0.038(2) 0.0013(17) -0.0009(19) 0.0037(19)
C9 0.0278(15) 0.0320(18) 0.044(2) 0.0008(16) 0.0094(14) 0.0001(13)

loop_
_atom_type_symbol
_atom_type_description
_atom_type_scat_dispersion_real
_atom_type_scat_dispersion_imag
_atom_type_scat_source
C C 0.0033 0.0016 'International Tables Vol C Tables 4.2.6.8 and 6.1.1.4'
H H 0.0000 0.0000 'International Tables Vol C Tables 4.2.6.8 and 6.1.1.4'
N N 0.0061 0.0033 'International Tables Vol C Tables 4.2.6.8 and 6.1.1.4'
O O 0.0106 0.0060 'International Tables Vol C Tables 4.2.6.8 and 6.1.1.4'
S S 0.1246 0.1234 'International Tables Vol C Tables 4.2.6.8 and 6.1.1.4'

loop_
_geom_angle_atom_site_label_1
_geom_angle_atom_site_label_2
_geom_angle_atom_site_label_3
_geom_angle
_geom_angle_site_symmetry_1
_geom_angle_site_symmetry_3
_geom_angle_publ_flag
C9 S1 C3 93.29(14) . . ?
C4 N1 C9 116.7(2) . . ?
C4 N1 C5 121.4(2) . . ?
C9 N1 C5 121.8(2) . . ?
C8 C1 C2 113.0(3) . . ?
C8 C1 H1 123.5 . . ?
C2 C1 H1 123.5 . . ?
C1 C2 C3 103.0(3) . . ?
C1 C2 H2A 111.2 . . ?
C3 C2 H2A 111.2 . . ?
C1 C2 H2B 111.2 . . ?
C3 C2 H2B 111.2 . . ?
H2A C2 H2B 109.1 . . ?
C4 C3 C7 111.5(2) . . ?
C4 C3 C2 112.5(2) . . ?
C7 C3 C2 104.9(2) . . ?
C4 C3 S1 105.4(2) . . ?
C7 C3 S1 111.3(2) . . ?
C2 C3 S1 111.3(2) . . ?
O2 C4 N1 123.2(3) . . ?
O2 C4 C3 123.3(3) . . ?
N1 C4 C3 113.5(3) . . ?
N1 C5 C6 111.5(2) . . ?
N1 C5 H5A 109.3 . . ?
C6 C5 H5A 109.3 . . ?
N1 C5 H5B 109.3 . . ?
C6 C5 H5B 109.3 . . ?
H5A C5 H5B 108.0 . . ?
C6 C6 C5 124.8(3) 3_666 . ?
C6 C6 H6 117.6 3_666 . ?
C5 C6 H6 117.6 . . ?
C8 C7 C3 103.5(2) . . ?
C8 C7 H7A 111.1 . . ?
C3 C7 H7A 111.1 . . ?
C8 C7 H7B 111.1 . . ?
C3 C7 H7B 111.1 . . ?
H7A C7 H7B 109.0 . . ?
C1 C8 C7 112.5(3) . . ?
C1 C8 H8 123.7 . . ?
C7 C8 H8 123.7 . . ?
O1 C9 N1 124.6(3) . . ?
O1 C9 S1 124.8(2) . . ?
N1 C9 S1 110.6(2) . . ?

loop_
_geom_bond_atom_site_label_1
_geom_bond_atom_site_label_2
_geom_bond_distance
_geom_bond_site_symmetry_2
_geom_bond_publ_flag
S1 C9 1.755(3) . ?
S1 C3 1.821(3) . ?
O1 C9 1.203(3) . ?
O2 C4 1.212(3) . ?
N1 C4 1.363(3) . ?
N1 C9 1.389(4) . ?
N1 C5 1.478(3) . ?
C1 C8 1.309(5) . ?
C1 C2 1.482(4) . ?
C1 H1 0.9300 . ?
C2 C3 1.553(4) . ?
C2 H2A 0.9700 . ?
C2 H2B 0.9700 . ?
C3 C4 1.514(4) . ?
C3 C7 1.544(4) . ?
C5 C6 1.490(3) . ?
C5 H5A 0.9700 . ?
C5 H5B 0.9700 . ?
C6 C6 1.301(5) 3_666 ?
C6 H6 0.9300 . ?
C7 C8 1.480(4) . ?
C7 H7A 0.9700 . ?
C7 H7B 0.9700 . ?
C8 H8 0.9300 . ?
